data_2236492
loop_
_publ_author_name
'Wood, Mary H.'
'Clarke, Stuart M.'

_publ_section_title
;
 Benzylammonium hexanoate
;
_journal_coeditor_code MW2086
_journal_issue 10
_journal_name_full 'Acta Crystallographica Section E'
_journal_page_first o3004
_journal_paper_doi 10.1107/S1600536812039931
_journal_volume 68
_journal_year 2012
_chemical_formula_iupac 'C7 H10 N +, C6 H11 O2 -'
_chemical_formula_moiety 'C7 H10 N +, C6 H11 O2 -'
_chemical_formula_sum 'C13 H21 N O2'
_chemical_formula_weight 223.31
_chemical_name_common Benzylammoniumhexanoate
_chemical_name_systematic
;
Benzylammonium hexanoate
;
_space_group_IT_number 2
_symmetry_cell_setting triclinic
_symmetry_space_group_name_Hall '-P 1'
_symmetry_space_group_name_H-M 'P -1'
_atom_sites_solution_hydrogens geom
_atom_sites_solution_primary direct
_atom_sites_solution_secondary difmap
_audit_creation_method SHELXL-97
_cell_angle_alpha 98.318(3)
_cell_angle_beta 90.638(3)
_cell_angle_gamma 105.641(2)
_cell_formula_units_Z 2
_cell_length_a 5.7730(3)
_cell_length_b 7.7465(4)
_cell_length_c 15.1707(8)
_cell_measurement_reflns_used 18567
_cell_measurement_temperature 180(2)
_cell_measurement_theta_max 27.48
_cell_measurement_theta_min 1.00
_cell_volume 645.55(6)
_computing_cell_refinement 'SCALEPACK (Otwinowski & Minor, 1997)'
_computing_data_collection 'COLLECT (Nonius, 1998)'
_computing_data_reduction
;
DENZO and SCALEPACK (Otwinowski & Minor, 1997)
;
_computing_molecular_graphics 'SHELXTL (Sheldrick, 2008)'
_computing_publication_material 'SHELXL97 (Sheldrick, 2008)'
_computing_structure_refinement 'SHELXL97 (Sheldrick, 2008)'
_computing_structure_solution 'SIR92 (Altomare <i>et al.</i>, 1994)'
_diffrn_ambient_temperature 180(2)
_diffrn_measured_fraction_theta_full 0.989
_diffrn_measured_fraction_theta_max 0.989
_diffrn_measurement_device_type 'Nonius Kappa CCD'
_diffrn_measurement_method 'Thin slice \w and \f scans'
_diffrn_radiation_source 'fine-focus sealed tube'
_diffrn_radiation_type MoK\a
_diffrn_radiation_wavelength 0.71073
_diffrn_reflns_av_R_equivalents 0.0604
_diffrn_reflns_av_sigmaI/netI 0.0581
_diffrn_reflns_limit_h_max 7
_diffrn_reflns_limit_h_min -7
_diffrn_reflns_limit_k_max 10
_diffrn_reflns_limit_k_min -10
_diffrn_reflns_limit_l_max 19
_diffrn_reflns_limit_l_min -19
_diffrn_reflns_number 9587
_diffrn_reflns_theta_full 27.48
_diffrn_reflns_theta_max 27.48
_diffrn_reflns_theta_min 3.57
_exptl_absorpt_coefficient_mu 0.077
_exptl_absorpt_correction_T_max 1.000
_exptl_absorpt_correction_T_min 0.824
_exptl_absorpt_correction_type multi-scan
_exptl_absorpt_process_details '(SORTAV; Blessing, 1995)'
_exptl_crystal_colour colourless
_exptl_crystal_density_diffrn 1.149
_exptl_crystal_density_method 'not measured'
_exptl_crystal_description block
_exptl_crystal_F_000 244
_exptl_crystal_size_max 0.37
_exptl_crystal_size_mid 0.25
_exptl_crystal_size_min 0.02
_refine_diff_density_max 0.592
_refine_diff_density_min -0.326
_refine_ls_extinction_method none
_refine_ls_goodness_of_fit_ref 1.040
_refine_ls_hydrogen_treatment constr
_refine_ls_matrix_type full
_refine_ls_number_parameters 147
_refine_ls_number_reflns 2915
_refine_ls_number_restraints 0
_refine_ls_restrained_S_all 1.040
_refine_ls_R_factor_all 0.1101
_refine_ls_R_factor_gt 0.0677
_refine_ls_shift/su_max 0.000
_refine_ls_shift/su_mean 0.000
_refine_ls_structure_factor_coef Fsqd
_refine_ls_weighting_details 'calc w=1/[\s^2^(Fo^2^)+(0.0564P)^2^+0.4841P] where P=(Fo^2^+2Fc^2^)/3'
_refine_ls_weighting_scheme calc
_refine_ls_wR_factor_gt 0.1523
_refine_ls_wR_factor_ref 0.1766
_reflns_number_gt 1930
_reflns_number_total 2915
_reflns_threshold_expression I>2\s(I)
_cod_data_source_file mw2086.cif
_cod_data_source_block I
_cod_database_code 2236492
_cod_database_fobs_code 2236492

loop_
_symmetry_equiv_pos_as_xyz
'x, y, z'
'-x, -y, -z'

loop_
_atom_site_type_symbol
_atom_site_label
_atom_site_fract_x
_atom_site_fract_y
_atom_site_fract_z
_atom_site_U_iso_or_equiv
_atom_site_adp_type
_atom_site_calc_flag
_atom_site_refinement_flags
_atom_site_occupancy
_atom_site_symmetry_multiplicity
N N1 0.2211(3) 0.3348(3) 0.04302(13) 0.0433(5) Uani d . 1 1
H H1A 0.2402 0.4524 0.0359 0.052 Uiso calc R 1 1
H H1B 0.0980 0.2617 0.0056 0.052 Uiso calc R 1 1
H H1C 0.3594 0.3036 0.0301 0.052 Uiso calc R 1 1
O O1 0.3458(3) 0.7110(2) 0.01788(10) 0.0369(4) Uani d . 1 1
O O2 0.1113(3) 0.8658(2) 0.08527(12) 0.0499(5) Uani d . 1 1
C C1 0.1663(4) 0.3134(4) 0.13431(15) 0.0435(6) Uani d . 1 1
H H1D 0.1370 0.1838 0.1402 0.052 Uiso calc R 1 1
H H1E 0.0153 0.3472 0.1473 0.052 Uiso calc R 1 1
C C2 0.3600(4) 0.4245(3) 0.20347(14) 0.0330(5) Uani d . 1 1
C C3 0.3043(4) 0.4336(3) 0.29247(16) 0.0406(6) Uani d . 1 1
H H3 0.1468 0.3744 0.3079 0.049 Uiso calc R 1 1
C C4 0.4766(5) 0.5283(4) 0.35889(16) 0.0477(7) Uani d . 1 1
H H4 0.4366 0.5337 0.4196 0.057 Uiso calc R 1 1
C C5 0.7059(5) 0.6149(4) 0.33769(17) 0.0476(7) Uani d . 1 1
H H5 0.8237 0.6795 0.3836 0.057 Uiso calc R 1 1
C C6 0.7630(4) 0.6073(3) 0.24995(17) 0.0403(6) Uani d . 1 1
H H6 0.9204 0.6679 0.2350 0.048 Uiso calc R 1 1
C C7 0.5917(4) 0.5113(3) 0.18271(15) 0.0353(5) Uani d . 1 1
H H7 0.6335 0.5052 0.1222 0.042 Uiso calc R 1 1
C C8 0.3117(4) 0.8349(3) 0.07608(14) 0.0295(5) Uani d . 1 1
C C9 0.5207(4) 0.9530(3) 0.13816(14) 0.0317(5) Uani d . 1 1
H H9A 0.5665 1.0766 0.1220 0.038 Uiso calc R 1 1
H H9B 0.6610 0.9029 0.1296 0.038 Uiso calc R 1 1
C C10 0.4613(4) 0.9650(3) 0.23628(14) 0.0318(5) Uani d . 1 1
H H10A 0.3210 1.0151 0.2450 0.038 Uiso calc R 1 1
H H10B 0.4160 0.8416 0.2527 0.038 Uiso calc R 1 1
C C11 0.6721(4) 1.0840(3) 0.29756(14) 0.0335(5) Uani d . 1 1
H H11A 0.7103 1.2091 0.2834 0.040 Uiso calc R 1 1
H H11B 0.8151 1.0385 0.2856 0.040 Uiso calc R 1 1
C C12 0.6235(4) 1.0890(3) 0.39634(15) 0.0410(6) Uani d . 1 1
H H12A 0.4842 1.1386 0.4088 0.049 Uiso calc R 1 1
H H12B 0.5800 0.9635 0.4102 0.049 Uiso calc R 1 1
C C13 0.8384(5) 1.2031(4) 0.45713(16) 0.0548(7) Uani d . 1 1
H H13A 0.7975 1.2008 0.5195 0.082 Uiso calc R 1 1
H H13B 0.8795 1.3285 0.4451 0.082 Uiso calc R 1 1
H H13C 0.9765 1.1536 0.4459 0.082 Uiso calc R 1 1

loop_
_atom_site_aniso_label
_atom_site_aniso_U_11
_atom_site_aniso_U_22
_atom_site_aniso_U_33
_atom_site_aniso_U_12
_atom_site_aniso_U_13
_atom_site_aniso_U_23
N1 0.0280(10) 0.0569(13) 0.0401(11) 0.0120(9) -0.0066(8) -0.0083(10)
O1 0.0315(8) 0.0390(9) 0.0364(9) 0.0099(7) -0.0016(7) -0.0069(7)
O2 0.0281(9) 0.0604(11) 0.0541(11) 0.0168(8) -0.0111(7) -0.0223(9)
C1 0.0300(12) 0.0537(15) 0.0380(13) 0.0004(11) 0.0007(10) -0.0003(11)
C2 0.0305(11) 0.0324(12) 0.0336(12) 0.0080(9) -0.0025(9) -0.0011(9)
C3 0.0390(13) 0.0409(13) 0.0392(13) 0.0082(10) 0.0040(10) 0.0030(10)
C4 0.0592(17) 0.0549(16) 0.0300(12) 0.0199(13) -0.0033(12) 0.0019(11)
C5 0.0488(16) 0.0467(15) 0.0431(14) 0.0134(12) -0.0185(12) -0.0063(11)
C6 0.0310(12) 0.0369(13) 0.0487(14) 0.0056(10) -0.0071(10) 0.0006(11)
C7 0.0300(12) 0.0365(12) 0.0365(12) 0.0067(9) -0.0026(9) 0.0014(10)
C8 0.0260(11) 0.0302(11) 0.0297(11) 0.0048(9) -0.0014(8) 0.0024(9)
C9 0.0249(11) 0.0343(12) 0.0323(11) 0.0050(9) -0.0017(9) -0.0003(9)
C10 0.0268(11) 0.0329(12) 0.0324(11) 0.0046(9) -0.0017(9) 0.0009(9)
C11 0.0301(11) 0.0341(12) 0.0318(11) 0.0035(9) -0.0029(9) 0.0013(9)
C12 0.0392(13) 0.0440(14) 0.0332(12) 0.0027(11) -0.0027(10) 0.0016(10)
C13 0.0500(16) 0.0684(19) 0.0341(13) 0.0016(14) -0.0057(12) -0.0016(13)

loop_
_atom_type_symbol
_atom_type_description
_atom_type_scat_dispersion_real
_atom_type_scat_dispersion_imag
_atom_type_scat_source
C C 0.0033 0.0016 'International Tables Vol C Tables 4.2.6.8 and 6.1.1.4'
H H 0.0000 0.0000 'International Tables Vol C Tables 4.2.6.8 and 6.1.1.4'
N N 0.0061 0.0033 'International Tables Vol C Tables 4.2.6.8 and 6.1.1.4'
O O 0.0106 0.0060 'International Tables Vol C Tables 4.2.6.8 and 6.1.1.4'

loop_
_geom_angle_atom_site_label_1
_geom_angle_atom_site_label_2
_geom_angle_atom_site_label_3
_geom_angle
C1 N1 H1A 109.5
C1 N1 H1B 109.5
H1A N1 H1B 109.5
C1 N1 H1C 109.5
H1A N1 H1C 109.5
H1B N1 H1C 109.5
N1 C1 C2 114.89(19)
N1 C1 H1D 108.5
C2 C1 H1D 108.5
N1 C1 H1E 108.5
C2 C1 H1E 108.5
H1D C1 H1E 107.5
C3 C2 C7 118.7(2)
C3 C2 C1 117.8(2)
C7 C2 C1 123.4(2)
C4 C3 C2 120.4(2)
C4 C3 H3 119.8
C2 C3 H3 119.8
C5 C4 C3 120.5(2)
C5 C4 H4 119.7
C3 C4 H4 119.7
C6 C5 C4 119.6(2)
C6 C5 H5 120.2
C4 C5 H5 120.2
C5 C6 C7 120.3(2)
C5 C6 H6 119.8
C7 C6 H6 119.8
C2 C7 C6 120.4(2)
C2 C7 H7 119.8
C6 C7 H7 119.8
O2 C8 O1 122.74(19)
O2 C8 C9 117.60(19)
O1 C8 C9 119.66(18)
C8 C9 C10 112.88(17)
C8 C9 H9A 109.0
C10 C9 H9A 109.0
C8 C9 H9B 109.0
C10 C9 H9B 109.0
H9A C9 H9B 107.8
C11 C10 C9 112.24(18)
C11 C10 H10A 109.2
C9 C10 H10A 109.2
C11 C10 H10B 109.2
C9 C10 H10B 109.2
H10A C10 H10B 107.9
C10 C11 C12 113.42(18)
C10 C11 H11A 108.9
C12 C11 H11A 108.9
C10 C11 H11B 108.9
C12 C11 H11B 108.9
H11A C11 H11B 107.7
C13 C12 C11 113.0(2)
C13 C12 H12A 109.0
C11 C12 H12A 109.0
C13 C12 H12B 109.0
C11 C12 H12B 109.0
H12A C12 H12B 107.8
C12 C13 H13A 109.5
C12 C13 H13B 109.5
H13A C13 H13B 109.5
C12 C13 H13C 109.5
H13A C13 H13C 109.5
H13B C13 H13C 109.5

loop_
_geom_bond_atom_site_label_1
_geom_bond_atom_site_label_2
_geom_bond_distance
N1 C1 1.447(3)
N1 H1A 0.9100
N1 H1B 0.9100
N1 H1C 0.9100
O1 C8 1.265(3)
O2 C8 1.248(3)
C1 C2 1.511(3)
C1 H1D 0.9900
C1 H1E 0.9900
C2 C3 1.388(3)
C2 C7 1.388(3)
C3 C4 1.383(3)
C3 H3 0.9500
C4 C5 1.378(4)
C4 H4 0.9500
C5 C6 1.372(4)
C5 H5 0.9500
C6 C7 1.390(3)
C6 H6 0.9500
C7 H7 0.9500
C8 C9 1.520(3)
C9 C10 1.527(3)
C9 H9A 0.9900
C9 H9B 0.9900
C10 C11 1.522(3)
C10 H10A 0.9900
C10 H10B 0.9900
C11 C12 1.525(3)
C11 H11A 0.9900
C11 H11B 0.9900
C12 C13 1.522(3)
C12 H12A 0.9900
C12 H12B 0.9900
C13 H13A 0.9800
C13 H13B 0.9800
C13 H13C 0.9800

loop_
_geom_hbond_atom_site_label_D
_geom_hbond_atom_site_label_H
_geom_hbond_atom_site_label_A
_geom_hbond_site_symmetry_A
_geom_hbond_distance_DH
_geom_hbond_distance_HA
_geom_hbond_distance_DA
_geom_hbond_angle_DHA
N1 H1A O1 . 0.91 1.99 2.890(3) 169
N1 H1B O2 2_565 0.91 1.81 2.705(3) 169
N1 H1C O1 2_665 0.91 1.88 2.769(3) 164
C1 H1D O2 1_545 0.99 2.45 3.366(3) 154
C7 H7 N1 . 0.95 2.58 2.902(3) 100
C7 H7 O1 2_665 0.95 2.53 3.347(3) 144

loop_
_cod_related_entry_id
_cod_related_entry_database
_cod_related_entry_code
1 ChemSpider 15828969
